data_2007755
loop_
_publ_author_name
'Robinson, Paul D.'
'Hou, Yuqing'
'Meyers, Cal Y.'

_publ_section_title
;
 <i>sp</i>-9-(<i>o</i>-<i>tert</i>-Butylphenyl)-3-(methylthio)fluorene:
 a Major Rearrangement Product from the Facile Uncatalyzed
 Decomposition of
 <i>ap</i>-9-(<i>o</i>-<i>tert</i>-Butylphenyl)-9-(methylthio)fluorene
;
_journal_issue 10
_journal_name_full 'Acta Crystallographica Section C'
_journal_page_first IUC9800051
_journal_paper_doi 10.1107/S0108270198099302
_journal_volume 54
_journal_year 1998
_chemical_formula_moiety 'C24 H24 S1'
_chemical_formula_sum 'C24 H24 S'
_chemical_formula_weight 344.49
_chemical_name_systematic
;
sp-9-(o-tert-Butylphenyl)-3-(methylthio)fluorene
;
_space_group_IT_number 14
_symmetry_cell_setting monoclinic
_symmetry_space_group_name_Hall '-P 2ybc'
_symmetry_space_group_name_H-M 'P 1 21/c 1'
_cell_angle_alpha 90.00
_cell_angle_beta 99.21(3)
_cell_angle_gamma 90.00
_cell_formula_units_Z 4
_cell_length_a 12.669(2)
_cell_length_b 14.102(5)
_cell_length_c 11.193(6)
_cell_measurement_reflns_used 25
_cell_measurement_temperature 296
_cell_measurement_theta_max 17.3
_cell_measurement_theta_min 12.6
_cell_volume 1973.9(13)
_computing_cell_refinement 'MSC/AFC Diffractometer Control Software'
_computing_data_collection
;
MSC/AFC Diffractometer Control Software
(Molecular Structure Corporation, 1996)
;
_computing_data_reduction
;
TEXSAN PROCESS  (Molecular Structure Corporation, 1997)
;
_computing_molecular_graphics 'TEXSAN ORTEP (Johnson, 1965)'
_computing_publication_material
;
TEXSAN, SHELXL97, and PLATON (Spek, 1990)
;
_computing_structure_refinement 'TEXSAN LS and SHELXL97 (Sheldrick, 1997)'
_computing_structure_solution 'TEXSAN SHELXS97 (Sheldrick, 1990)'
_diffrn_ambient_temperature 296
_diffrn_measured_fraction_theta_full 0.957
_diffrn_measured_fraction_theta_max 0.957
_diffrn_measurement_device_type 'Rigaku AFC-5S diffractometer'
_diffrn_measurement_method '\w (rate 6\% min^-1^ in \w)'
_diffrn_radiation_monochromator graphite
_diffrn_radiation_source 'X-ray tube'
_diffrn_radiation_type 'Mo K\a'
_diffrn_radiation_wavelength 0.71069
_diffrn_reflns_av_R_equivalents 0.0127
_diffrn_reflns_av_sigmaI/netI 0.0473
_diffrn_reflns_limit_h_max 14
_diffrn_reflns_limit_h_min -15
_diffrn_reflns_limit_k_max 0
_diffrn_reflns_limit_k_min -16
_diffrn_reflns_limit_l_max 13
_diffrn_reflns_limit_l_min 0
_diffrn_reflns_number 3675
_diffrn_reflns_theta_full 25.00
_diffrn_reflns_theta_max 25.00
_diffrn_reflns_theta_min 2.18
_diffrn_standards_decay_% none
_diffrn_standards_interval_count 100
_diffrn_standards_number 3
_exptl_absorpt_coefficient_mu 0.167
_exptl_absorpt_correction_type none
_exptl_crystal_colour brown
_exptl_crystal_density_diffrn 1.159
_exptl_crystal_density_meas ?
_exptl_crystal_description prism
_exptl_crystal_F_000 736
_exptl_crystal_size_max 0.47
_exptl_crystal_size_mid 0.33
_exptl_crystal_size_min 0.28
_refine_diff_density_max 0.173
_refine_diff_density_min -0.259
_refine_ls_extinction_method none
_refine_ls_goodness_of_fit_ref 1.013
_refine_ls_hydrogen_treatment constr
_refine_ls_matrix_type full
_refine_ls_number_parameters 230
_refine_ls_number_reflns 3482
_refine_ls_number_restraints 0
_refine_ls_restrained_S_all 1.013
_refine_ls_R_factor_all 0.1062
_refine_ls_R_factor_gt 0.0415
_refine_ls_shift/su_max 0.001
_refine_ls_shift/su_mean 0.000
_refine_ls_structure_factor_coef Fsqd
_refine_ls_weighting_details 'w=1/[\s^2^(Fo^2^)+(0.0667P)^2^+0.3755P] where P=(Fo^2^+2Fc^2^)/3'
_refine_ls_weighting_scheme calc
_refine_ls_wR_factor_ref 0.1431
_reflns_number_gt 1939
_reflns_number_total 3482
_reflns_threshold_expression I>2\s(I)
_cod_data_source_file qa0052.cif
_cod_data_source_block default
_cod_depositor_comments
;
The following automatic conversions were performed:

'_exptl_crystal_density_meas' value 'not measured' was changed to '?'
- the value is perceived as not measured.

Automatic conversion script
Id: cif_fix_values 3008 2015-01-20 13:52:24Z robertas 
;
_cod_original_cell_volume 1973.8(14)
_cod_original_sg_symbol_H-M 'P 21/c'
_cod_original_formula_sum 'C24 H24 S1'
_cod_database_code 2007755

loop_
_symmetry_equiv_pos_as_xyz
'x, y, z'
'-x, y+1/2, -z+1/2'
'-x, -y, -z'
'x, -y-1/2, z-1/2'

loop_
_atom_site_label
_atom_site_fract_x
_atom_site_fract_y
_atom_site_fract_z
_atom_site_U_iso_or_equiv
_atom_site_adp_type
_atom_site_calc_flag
_atom_site_refinement_flags
_atom_site_occupancy
_atom_site_disorder_assembly
_atom_site_disorder_group
_atom_site_type_symbol
S1 0.06375(8) 0.66618(6) 0.02738(7) 0.0782(3) Uani d . 1 . . S
C1 0.2187(2) 0.64698(19) 0.3740(2) 0.0579(7) Uani d . 1 . . C
C2 0.1644(2) 0.68367(19) 0.2665(3) 0.0617(8) Uani d . 1 . . C
C3 0.1344(2) 0.62558(19) 0.1660(2) 0.0536(7) Uani d . 1 . . C
C4 0.1600(2) 0.52986(17) 0.1738(2) 0.0489(6) Uani d . 1 . . C
C4a 0.21348(19) 0.49322(17) 0.2813(2) 0.0446(6) Uani d . 1 . . C
C4b 0.24372(19) 0.39550(17) 0.3155(2) 0.0451(6) Uani d . 1 . . C
C5 0.2288(2) 0.31199(18) 0.2500(2) 0.0552(7) Uani d . 1 . . C
C6 0.2614(2) 0.2276(2) 0.3058(3) 0.0646(8) Uani d . 1 . . C
C7 0.3090(2) 0.2266(2) 0.4258(3) 0.0660(8) Uani d . 1 . . C
C8 0.3252(2) 0.3093(2) 0.4917(3) 0.0587(7) Uani d . 1 . . C
C8a 0.29257(19) 0.39431(18) 0.4366(2) 0.0473(6) Uani d . 1 . . C
C9 0.2983(2) 0.49415(18) 0.4889(2) 0.0481(6) Uani d . 1 . . C
C9a 0.24394(19) 0.55174(18) 0.3824(2) 0.0462(6) Uani d . 1 . . C
C10 0.0084(3) 0.7760(3) 0.0630(3) 0.1048(13) Uani d . 1 . . C
C1' 0.24464(18) 0.50370(16) 0.6014(2) 0.0420(6) Uani d . 1 . . C
C2' 0.2911(2) 0.53920(18) 0.7154(2) 0.0511(6) Uani d . 1 . . C
C3' 0.2263(2) 0.5400(2) 0.8052(2) 0.0592(7) Uani d . 1 . . C
C4' 0.1223(2) 0.5082(2) 0.7869(2) 0.0594(7) Uani d . 1 . . C
C5' 0.0780(2) 0.47402(19) 0.6763(2) 0.0547(7) Uani d . 1 . . C
C6' 0.13913(19) 0.47307(17) 0.5851(2) 0.0463(6) Uani d . 1 . . C
C7' 0.4076(2) 0.5749(3) 0.7454(3) 0.0741(9) Uani d . 1 . . C
C8' 0.4273(3) 0.6580(3) 0.6625(3) 0.0967(12) Uani d . 1 . . C
C9' 0.4854(2) 0.4923(3) 0.7343(3) 0.0958(12) Uani d . 1 . . C
C10' 0.4330(3) 0.6129(4) 0.8760(3) 0.1188(16) Uani d . 1 . . C
H1 0.2382 0.6865 0.4404 0.070 Uiso calc R 1 . . H
H2 0.1477 0.7479 0.2614 0.074 Uiso calc R 1 . . H
H4 0.1412 0.4905 0.1071 0.059 Uiso calc R 1 . . H
H5 0.1970 0.3129 0.1691 0.066 Uiso calc R 1 . . H
H6 0.2515 0.1711 0.2626 0.078 Uiso calc R 1 . . H
H7 0.3303 0.1691 0.4627 0.079 Uiso calc R 1 . . H
H8 0.3578 0.3079 0.5723 0.070 Uiso calc R 1 . . H
H9 0.3734 0.5136 0.5088 0.058 Uiso calc R 1 . . H
H10a -0.0338 0.7667 0.1260 0.157 Uiso calc R 1 . . H
H10b -0.0360 0.8007 -0.0077 0.157 Uiso calc R 1 . . H
H10c 0.0650 0.8200 0.0899 0.157 Uiso calc R 1 . . H
H3' 0.2549 0.5632 0.8812 0.071 Uiso calc R 1 . . H
H4' 0.0825 0.5099 0.8498 0.071 Uiso calc R 1 . . H
H5' 0.0079 0.4519 0.6627 0.066 Uiso calc R 1 . . H
H6' 0.1084 0.4509 0.5092 0.056 Uiso calc R 1 . . H
H8'a 0.4990 0.6810 0.6855 0.145 Uiso calc R 1 . . H
H8'b 0.3776 0.7081 0.6703 0.145 Uiso calc R 1 . . H
H8'c 0.4176 0.6366 0.5800 0.145 Uiso calc R 1 . . H
H9'a 0.4745 0.4694 0.6525 0.144 Uiso calc R 1 . . H
H9'b 0.4723 0.4419 0.7878 0.144 Uiso calc R 1 . . H
H9'c 0.5577 0.5141 0.7559 0.144 Uiso calc R 1 . . H
H10'a 0.5053 0.6356 0.8913 0.178 Uiso calc R 1 . . H
H10'b 0.4244 0.5628 0.9317 0.178 Uiso calc R 1 . . H
H10'c 0.3850 0.6639 0.8862 0.178 Uiso calc R 1 . . H

loop_
_atom_site_aniso_label
_atom_site_aniso_U_11
_atom_site_aniso_U_22
_atom_site_aniso_U_33
_atom_site_aniso_U_12
_atom_site_aniso_U_13
_atom_site_aniso_U_23
S1 0.1171(8) 0.0584(5) 0.0589(5) 0.0211(5) 0.0132(5) 0.0096(4)
C1 0.0742(19) 0.0460(16) 0.0557(17) -0.0074(14) 0.0170(14) -0.0100(13)
C2 0.085(2) 0.0397(15) 0.0641(19) 0.0003(14) 0.0224(16) 0.0013(14)
C3 0.0663(17) 0.0462(15) 0.0519(16) -0.0006(13) 0.0207(13) 0.0061(12)
C4 0.0586(16) 0.0440(14) 0.0463(15) -0.0001(12) 0.0147(12) -0.0018(12)
C4a 0.0452(14) 0.0459(14) 0.0460(14) -0.0004(11) 0.0173(11) -0.0005(12)
C4b 0.0467(14) 0.0448(14) 0.0460(14) 0.0029(11) 0.0141(11) 0.0008(12)
C5 0.0683(18) 0.0507(16) 0.0474(15) 0.0052(13) 0.0121(13) -0.0050(12)
C6 0.084(2) 0.0447(16) 0.0658(19) 0.0081(15) 0.0148(16) -0.0052(14)
C7 0.082(2) 0.0509(18) 0.0668(19) 0.0159(15) 0.0158(16) 0.0065(15)
C8 0.0619(18) 0.0629(18) 0.0516(16) 0.0133(14) 0.0098(13) 0.0056(14)
C8a 0.0423(14) 0.0525(16) 0.0496(15) 0.0038(12) 0.0150(12) -0.0014(12)
C9 0.0433(14) 0.0547(15) 0.0475(14) -0.0038(12) 0.0109(11) -0.0038(12)
C9a 0.0496(14) 0.0454(15) 0.0460(14) -0.0066(12) 0.0151(11) -0.0033(11)
C10 0.129(3) 0.078(3) 0.103(3) 0.044(2) 0.003(2) 0.000(2)
C1' 0.0425(13) 0.0413(13) 0.0423(13) -0.0008(11) 0.0068(10) -0.0017(11)
C2' 0.0464(14) 0.0549(16) 0.0502(15) -0.0054(12) 0.0026(12) -0.0087(12)
C3' 0.0668(19) 0.0680(18) 0.0418(14) -0.0047(15) 0.0057(13) -0.0127(13)
C4' 0.0612(18) 0.0676(18) 0.0532(16) -0.0002(15) 0.0208(13) -0.0056(14)
C5' 0.0442(14) 0.0628(17) 0.0584(17) -0.0040(13) 0.0127(13) 0.0010(14)
C6' 0.0428(14) 0.0519(15) 0.0435(14) -0.0047(12) 0.0045(11) -0.0034(12)
C7' 0.0558(18) 0.096(2) 0.0668(19) -0.0192(17) -0.0003(15) -0.0147(18)
C8' 0.077(2) 0.097(3) 0.115(3) -0.046(2) 0.013(2) -0.018(2)
C9' 0.0440(18) 0.142(3) 0.096(3) -0.003(2) -0.0041(17) 0.004(2)
C10' 0.080(3) 0.177(5) 0.090(3) -0.042(3) -0.015(2) -0.041(3)

loop_
_atom_type_symbol
_atom_type_description
_atom_type_scat_dispersion_real
_atom_type_scat_dispersion_imag
_atom_type_scat_source
C C 0.0033 0.0016 'International Tables Vol C Tables 4.2.6.8 and 6.1.1.4'
H H 0.0000 0.0000 'International Tables Vol C Tables 4.2.6.8 and 6.1.1.4'
S S 0.1246 0.1234 'International Tables Vol C Tables 4.2.6.8 and 6.1.1.4'

loop_
_geom_angle_atom_site_label_1
_geom_angle_atom_site_label_2
_geom_angle_atom_site_label_3
_geom_angle
C3 S1 C10 104.48(16)
C9a C1 C2 120.0(2)
C6' C1' C2' 118.9(2)
C6' C1' C9 114.2(2)
C2' C1' C9 126.9(2)
C1 C2 C3 120.9(3)
C3' C2' C1' 116.5(2)
C3' C2' C7' 119.5(2)
C1' C2' C7' 124.0(2)
C4' C3' C2' 123.4(2)
C4 C3 C2 119.3(3)
C4 C3 S1 117.0(2)
C2 C3 S1 123.7(2)
C4a C4 C3 119.7(2)
C5' C4' C3' 119.7(2)
C4 C4a C9a 121.0(2)
C4 C4a C4b 130.6(2)
C9a C4a C4b 108.4(2)
C5 C4b C8a 120.4(2)
C5 C4b C4a 130.8(2)
C8a C4b C4a 108.8(2)
C4' C5' C6' 118.5(2)
C6 C5 C4b 119.3(3)
C5 C6 C7 120.2(3)
C5' C6' C1' 122.9(2)
C8 C7 C6 121.1(3)
C10' C7' C2' 111.5(3)
C10' C7' C8' 106.2(3)
C2' C7' C8' 111.0(3)
C10' C7' C9' 107.4(3)
C2' C7' C9' 109.6(3)
C8' C7' C9' 111.0(3)
C1 C9a C4a 119.1(2)
C1 C9a C9 130.3(2)
C4a C9a C9 110.6(2)
C7 C8 C8a 119.2(3)
C8 C8a C4b 119.9(2)
C8 C8a C9 129.7(2)
C4b C8a C9 110.4(2)
C9a C9 C8a 101.9(2)
C9a C9 C1' 113.2(2)
C9a C1 H1 120.0
C2 C1 H1 120.0
C1 C2 H2 119.5
C3 C2 H2 119.5
C4a C4 H4 120.1
C3 C4 H4 120.1
C5' C4' H4' 120.1
C3' C4' H4' 120.1
C4' C3' H3' 118.3
C2' C3' H3' 118.3
C4' C5' H5' 120.7
C6' C5' H5' 120.7
C6 C5 H5 120.4
C4b C5 H5 120.4
C5 C6 H6 119.9
C7 C6 H6 119.9
C5' C6' H6' 118.5
C1' C6' H6' 118.5
C8 C7 H7 119.5
C6 C7 H7 119.5
C7 C8 H8 120.4
C8a C8 H8 120.4
C8a C9 C1' 113.4(2)
C7' C8' H8'a 109.5
C7' C8' H8'b 109.5
H8'a C8' H8'b 109.5
C7' C8' H8'c 109.5
H8'a C8' H8'c 109.5
H8'b C8' H8'c 109.5
C9a C9 H9 109.3
C8a C9 H9 109.3
C1' C9 H9 109.3
C7' C9' H9'a 109.5
C7' C9' H9'b 109.5
H9'a C9' H9'b 109.5
C7' C9' H9'c 109.5
H9'a C9' H9'c 109.5
H9'b C9' H9'c 109.5
C7' C10' H10'a 109.5
C7' C10' H10'b 109.5
H10'a C10' H10'b 109.5
C7' C10' H10'c 109.5
H10'a C10' H10'c 109.5
H10'b C10' H10'c 109.5
S1 C10 H10a 109.5
S1 C10 H10b 109.5
H10a C10 H10b 109.5
S1 C10 H10c 109.5
H10a C10 H10c 109.5
H10b C10 H10c 109.5

loop_
_geom_bond_atom_site_label_1
_geom_bond_atom_site_label_2
_geom_bond_site_symmetry_2
_geom_bond_distance
_geom_bond_publ_flag
S1 C3 . 1.758(3) ?
S1 C10 . 1.771(3) ?
C1 C9a . 1.380(4) ?
C1 C2 . 1.387(4) ?
C1' C6' . 1.389(3) ?
C1' C2' . 1.408(3) ?
C1' C9 . 1.530(3) ?
C2 C3 . 1.394(4) ?
C2' C3' . 1.396(4) ?
C2' C7' . 1.544(4) ?
C3' C4' . 1.375(4) ?
C3 C4 . 1.388(4) ?
C4 C4a . 1.383(3) ?
C4' C5' . 1.363(4) ?
C4a C9a . 1.404(3) ?
C4a C4b . 1.465(3) ?
C4b C5 . 1.384(3) ?
C4b C8a . 1.397(3) ?
C5' C6' . 1.377(3) ?
C5 C6 . 1.377(4) ?
C6 C7 . 1.381(4) ?
C7 C8 . 1.378(4) ?
C7' C10' . 1.542(4) ?
C7' C8' . 1.539(5) ?
C7' C9' . 1.545(5) ?
C9a C9 . 1.514(4) ?
C8 C8a . 1.381(4) ?
C8a C9 . 1.522(4) ?
C8 H8 . 0.9300 ?
C1 H1 . 0.9300 ?
C2 H2 . 0.9300 ?
C3' H3' . 0.9300 ?
C4 H4 . 0.9300 ?
C5' H5' . 0.9300 ?
C4' H4' . 0.9300 ?
C5 H5 . 0.9300 ?
C6 H6 . 0.9300 ?
C6' H6' . 0.9300 ?
C7 H7 . 0.9300 ?
C8' H8'a . 0.9600 ?
C8' H8'b . 0.9600 ?
C8' H8'c . 0.9600 ?
C9 H9 . 0.9800 ?
C9' H9'a . 0.9600 ?
C9' H9'b . 0.9600 ?
C9' H9'c . 0.9600 ?
C10' H10'a . 0.9600 ?
C10' H10'b . 0.9600 ?
C10' H10'c . 0.9600 ?
C10 H10a . 0.9600 ?
C10 H10b . 0.9600 ?
C10 H10c . 0.9600 ?

loop_
_geom_torsion_atom_site_label_1
_geom_torsion_atom_site_label_2
_geom_torsion_atom_site_label_3
_geom_torsion_atom_site_label_4
_geom_torsion
C9a C1 C2 C3 0.1(4)
C6' C1' C2' C3' 0.6(4)
C9 C1' C2' C3' -179.3(2)
C6' C1' C2' C7' 179.7(3)
C9 C1' C2' C7' -0.2(4)
C1' C2' C3' C4' 0.2(4)
C7' C2' C3' C4' -179.0(3)
C1 C2 C3 C4 -0.4(4)
C1 C2 C3 S1 179.1(2)
C10 S1 C3 C4 161.8(2)
C10 S1 C3 C2 -17.7(3)
C2 C3 C4 C4a 0.8(4)
S1 C3 C4 C4a -178.66(19)
C2' C3' C4' C5' -0.3(4)
C3 C4 C4a C9a -1.0(4)
C3 C4 C4a C4b 175.8(2)
C4 C4a C4b C5 1.0(4)
C9a C4a C4b C5 178.1(3)
C4 C4a C4b C8a -177.3(2)
C9a C4a C4b C8a -0.1(3)
C3' C4' C5' C6' -0.4(4)
C8a C4b C5 C6 0.8(4)
C4a C4b C5 C6 -177.3(3)
C4b C5 C6 C7 -0.3(4)
C4' C5' C6' C1' 1.2(4)
C2' C1' C6' C5' -1.3(4)
C9 C1' C6' C5' 178.6(2)
C5 C6 C7 C8 -0.4(5)
C3' C2' C7' C10' -3.1(4)
C1' C2' C7' C10' 177.8(3)
C3' C2' C7' C8' -121.3(3)
C1' C2' C7' C8' 59.6(4)
C3' C2' C7' C9' 115.6(3)
C1' C2' C7' C9' -63.5(4)
C2 C1 C9a C4a -0.3(4)
C2 C1 C9a C9 -177.5(3)
C4 C4a C9a C1 0.7(4)
C4b C4a C9a C1 -176.7(2)
C4 C4a C9a C9 178.5(2)
C4b C4a C9a C9 1.0(3)
C6 C7 C8 C8a 0.5(4)
C7 C8 C8a C4b 0.0(4)
C7 C8 C8a C9 178.3(3)
C5 C4b C8a C8 -0.6(4)
C4a C4b C8a C8 177.8(2)
C5 C4b C8a C9 -179.2(2)
C4a C4b C8a C9 -0.8(3)
C1 C9a C9 C8a 176.0(3)
C4a C9a C9 C8a -1.4(3)
C1 C9a C9 C1' 53.9(4)
C4a C9a C9 C1' -123.6(2)
C8 C8a C9 C9a -177.1(3)
C4b C8a C9 C9a 1.3(3)
C8 C8a C9 C1' -55.1(3)
C4b C8a C9 C1' 123.3(2)
C6' C1' C9 C9a 61.1(3)
C2' C1' C9 C9a -119.1(3)
C6' C1' C9 C8a -54.4(3)
C2' C1' C9 C8a 125.5(3)
